data_7050480
loop_
_publ_author_name
'Cameron Jones'
'Stephen Bruce'
'David E. Hibbs'
'Jon Steed'
'Ryan C. Thomas'
'Thomas C. WIlliams'

_publ_section_title
;
The synthesis and structural characterisation of
2-arsa- and 2-stiba-1,3-dionato complexes of s- and p-block elements
;
_journal_name_full 'New Journal of Chemistry'
_journal_paper_doi 10.1039/b210043f
_journal_year 2003
_chemical_formula_sum 'C46 H40 As3 O7 P'
_chemical_formula_weight 960.51
_space_group_IT_number 2
_symmetry_cell_setting triclinic
_symmetry_space_group_name_Hall '-P 1'
_symmetry_space_group_name_H-M 'P -1'
_cell_angle_alpha 97.50(3)
_cell_angle_beta 111.62(3)
_cell_angle_gamma 117.04(3)
_cell_formula_units_Z 2
_cell_length_a 13.075(3)
_cell_length_b 14.159(3)
_cell_length_c 15.026(3)
_cell_measurement_temperature 150(2)
_cell_volume 2149.0(7)
_diffrn_ambient_temperature 150(2)
_exptl_crystal_density_diffrn 1.484
_cod_database_code 7050480

loop_
_symmetry_equiv_pos_as_xyz
'x, y, z'
'-x, -y, -z'

loop_
_atom_site_label
_atom_site_type_symbol
_atom_site_fract_x
_atom_site_fract_y
_atom_site_fract_z
_atom_site_U_iso_or_equiv
_atom_site_adp_type
_atom_site_occupancy
_atom_site_symmetry_multiplicity
_atom_site_calc_flag
_atom_site_refinement_flags
_atom_site_disorder_assembly
_atom_site_disorder_group
As1 As 0.45371(2) 0.844280(18) 0.265822(16) 0.02038(6) Uani 1 1 d . . .
As2 As 0.57532(2) 0.761782(18) 0.484122(16) 0.01922(6) Uani 1 1 d . . .
As3 As 0.41309(2) 0.560188(18) 0.222561(16) 0.02174(6) Uani 1 1 d . . .
P1 P 0.40440(5) 0.69289(5) 0.32089(4) 0.01955(12) Uani 1 1 d . . .
O1 O 0.27404(17) 0.71569(15) 0.05291(12) 0.0337(4) Uani 1 1 d . . .
O2 O 0.56582(16) 0.75921(13) 0.17269(12) 0.0280(4) Uani 1 1 d . . .
O3 O 0.58649(16) 0.95541(13) 0.57937(13) 0.0344(4) Uani 1 1 d . . .
O4 O 0.71480(15) 0.92910(13) 0.41477(11) 0.0272(3) Uani 1 1 d . . .
O5 O 0.68528(15) 0.68696(13) 0.37271(12) 0.0273(3) Uani 1 1 d . . .
O6 O 0.46554(17) 0.44860(15) 0.36004(14) 0.0364(4) Uani 1 1 d . . .
O7 O 0.81793(17) 0.83447(15) 0.87967(13) 0.0366(4) Uani 1 1 d . . .
C1 C 0.2797(2) 0.74925(18) 0.13405(16) 0.0238(5) Uani 1 1 d . . .
C2 C 0.5505(2) 0.83647(19) 0.18947(16) 0.0227(5) Uani 1 1 d . . .
C3 C 0.1607(2) 0.72371(18) 0.14250(16) 0.0227(5) Uani 1 1 d . . .
C4 C 0.1694(2) 0.7852(2) 0.22808(18) 0.0304(5) Uani 1 1 d . . .
H4 H 0.2510 0.8433 0.2823 0.037 Uiso 1 1 calc R . .
C5 C 0.0559(3) 0.7596(2) 0.2323(2) 0.0391(6) Uani 1 1 d . . .
H5 H 0.0615 0.8017 0.2889 0.047 Uiso 1 1 calc R . .
C6 C -0.0653(3) 0.6722(2) 0.1531(2) 0.0407(6) Uani 1 1 d . . .
H6 H -0.1410 0.6552 0.1566 0.049 Uiso 1 1 calc R . .
C7 C -0.0743(3) 0.6096(2) 0.0684(2) 0.0378(6) Uani 1 1 d . . .
H7 H -0.1560 0.5497 0.0156 0.045 Uiso 1 1 calc R . .
C8 C 0.0374(2) 0.6361(2) 0.06225(18) 0.0298(5) Uani 1 1 d . . .
H8 H 0.0308 0.5954 0.0044 0.036 Uiso 1 1 calc R . .
C9 C 0.5975(2) 0.93285(19) 0.15305(16) 0.0238(5) Uani 1 1 d . . .
C10 C 0.6198(2) 1.0366(2) 0.20080(18) 0.0304(5) Uani 1 1 d . . .
H10 H 0.6060 1.0467 0.2568 0.037 Uiso 1 1 calc R . .
C11 C 0.6626(3) 1.1247(2) 0.1652(2) 0.0370(6) Uani 1 1 d . . .
H11 H 0.6782 1.1942 0.1975 0.044 Uiso 1 1 calc R . .
C12 C 0.6820(2) 1.1093(2) 0.0816(2) 0.0371(6) Uani 1 1 d . . .
H12 H 0.7105 1.1685 0.0576 0.045 Uiso 1 1 calc R . .
C13 C 0.6593(2) 1.0067(2) 0.0334(2) 0.0366(6) Uani 1 1 d . . .
H13 H 0.6723 0.9969 -0.0231 0.044 Uiso 1 1 calc R . .
C14 C 0.6170(2) 0.9179(2) 0.06858(18) 0.0286(5) Uani 1 1 d . . .
H14 H 0.6017 0.8487 0.0359 0.034 Uiso 1 1 calc R . .
C15 C 0.5154(2) 0.85303(18) 0.54000(16) 0.0216(4) Uani 1 1 d . . .
C16 C 0.7275(2) 0.90103(18) 0.48863(16) 0.0209(4) Uani 1 1 d . . .
C17 C 0.3824(2) 0.78744(18) 0.53033(15) 0.0218(4) Uani 1 1 d . . .
C18 C 0.3158(2) 0.8420(2) 0.52866(18) 0.0303(5) Uani 1 1 d . . .
H18 H 0.3553 0.9179 0.5347 0.036 Uiso 1 1 calc R . .
C19 C 0.1913(3) 0.7831(2) 0.5180(2) 0.0388(6) Uani 1 1 d . . .
H19 H 0.1473 0.8195 0.5173 0.047 Uiso 1 1 calc R . .
C20 C 0.1324(3) 0.6704(2) 0.5086(2) 0.0411(6) Uani 1 1 d . . .
H20 H 0.0483 0.6308 0.5009 0.049 Uiso 1 1 calc R . .
C21 C 0.1978(3) 0.6163(2) 0.5105(2) 0.0418(7) Uani 1 1 d . . .
H21 H 0.1579 0.5405 0.5047 0.050 Uiso 1 1 calc R . .
C22 C 0.3220(2) 0.6740(2) 0.52098(18) 0.0308(5) Uani 1 1 d . . .
H22 H 0.3653 0.6369 0.5218 0.037 Uiso 1 1 calc R . .
C23 C 0.8542(2) 0.96191(18) 0.58519(16) 0.0223(4) Uani 1 1 d . . .
C24 C 0.8655(2) 0.9359(2) 0.67318(18) 0.0309(5) Uani 1 1 d . . .
H24 H 0.7917 0.8788 0.6724 0.037 Uiso 1 1 calc R . .
C25 C 0.9857(3) 0.9946(2) 0.76179(19) 0.0385(6) Uani 1 1 d . . .
H25 H 0.9924 0.9777 0.8207 0.046 Uiso 1 1 calc R . .
C26 C 1.0958(3) 1.0784(2) 0.7626(2) 0.0376(6) Uani 1 1 d . . .
H26 H 1.1767 1.1175 0.8220 0.045 Uiso 1 1 calc R . .
C27 C 1.0863(2) 1.1044(2) 0.67548(19) 0.0344(6) Uani 1 1 d . . .
H27 H 1.1609 1.1605 0.6764 0.041 Uiso 1 1 calc R . .
C28 C 0.9667(2) 1.0474(2) 0.58732(18) 0.0270(5) Uani 1 1 d . . .
H28 H 0.9606 1.0656 0.5291 0.032 Uiso 1 1 calc R . .
C29 C 0.6043(2) 0.60949(18) 0.29106(16) 0.0218(4) Uani 1 1 d . . .
C30 C 0.3815(2) 0.46392(18) 0.31080(17) 0.0249(5) Uani 1 1 d . . .
C31 C 0.6364(2) 0.54014(19) 0.23735(17) 0.0253(5) Uani 1 1 d . . .
C32 C 0.5635(2) 0.4820(2) 0.13148(18) 0.0299(5) Uani 1 1 d . . .
H32 H 0.4925 0.4860 0.0924 0.036 Uiso 1 1 calc R . .
C33 C 0.5968(3) 0.4181(2) 0.0842(2) 0.0370(6) Uani 1 1 d . . .
H33 H 0.5494 0.3810 0.0134 0.044 Uiso 1 1 calc R . .
C34 C 0.6995(3) 0.4097(2) 0.1419(2) 0.0440(7) Uani 1 1 d . . .
H34 H 0.7207 0.3659 0.1102 0.053 Uiso 1 1 calc R . .
C35 C 0.7711(3) 0.4657(3) 0.2466(2) 0.0552(9) Uani 1 1 d . . .
H35 H 0.8405 0.4595 0.2855 0.066 Uiso 1 1 calc R . .
C36 C 0.7401(3) 0.5314(3) 0.2943(2) 0.0437(7) Uani 1 1 d . . .
H36 H 0.7893 0.5697 0.3650 0.052 Uiso 1 1 calc R . .
C37 C 0.2540(2) 0.41408(18) 0.31212(17) 0.0262(5) Uani 1 1 d . . .
C38 C 0.1465(2) 0.4078(2) 0.23835(19) 0.0343(6) Uani 1 1 d . . .
H38 H 0.1537 0.4378 0.1879 0.041 Uiso 1 1 calc R . .
C39 C 0.0282(3) 0.3566(2) 0.2398(2) 0.0451(7) Uani 1 1 d . . .
H39 H -0.0440 0.3521 0.1902 0.054 Uiso 1 1 calc R . .
C40 C 0.0182(3) 0.3125(2) 0.3150(2) 0.0456(7) Uani 1 1 d . . .
H40 H -0.0615 0.2769 0.3152 0.055 Uiso 1 1 calc R . .
C41 C 0.1255(3) 0.3206(2) 0.3900(2) 0.0405(6) Uani 1 1 d . . .
H41 H 0.1183 0.2918 0.4410 0.049 Uiso 1 1 calc R . .
C42 C 0.2435(3) 0.3716(2) 0.3892(2) 0.0320(5) Uani 1 1 d . . .
H42 H 0.3160 0.3776 0.4400 0.038 Uiso 1 1 calc R . .
C43 C 0.6152(3) 0.8161(3) 0.7815(2) 0.0593(9) Uani 1 1 d . . .
H43A H 0.6627 0.8963 0.7955 0.089 Uiso 1 1 calc R . .
H43B H 0.5306 0.7911 0.7758 0.089 Uiso 1 1 calc R . .
H43C H 0.6042 0.7766 0.7184 0.089 Uiso 1 1 calc R . .
C44 C 0.6898(3) 0.7914(3) 0.8668(2) 0.0464(7) Uani 1 1 d . . .
H44A H 0.6956 0.8266 0.9299 0.056 Uiso 1 1 calc R . .
H44B H 0.6445 0.7100 0.8514 0.056 Uiso 1 1 calc R . .
C45 C 0.8916(3) 0.8095(2) 0.9578(2) 0.0433(7) Uani 1 1 d . . .
H45A H 0.8527 0.7281 0.9370 0.052 Uiso 1 1 calc R . .
H45B H 0.8904 0.8348 1.0204 0.052 Uiso 1 1 calc R . .
C46 C 1.0301(3) 0.8687(3) 0.9767(2) 0.0529(8) Uani 1 1 d . . .
H46A H 1.0307 0.8440 0.9143 0.079 Uiso 1 1 calc R . .
H46B H 1.0796 0.8507 1.0285 0.079 Uiso 1 1 calc R . .
H46C H 1.0689 0.9494 0.9993 0.079 Uiso 1 1 calc R . .

loop_
_atom_site_aniso_label
_atom_site_aniso_U_11
_atom_site_aniso_U_22
_atom_site_aniso_U_33
_atom_site_aniso_U_23
_atom_site_aniso_U_13
_atom_site_aniso_U_12
As1 0.02113(12) 0.02036(11) 0.02032(11) 0.00737(9) 0.01028(9) 0.01160(10)
As2 0.01938(12) 0.01880(11) 0.01828(11) 0.00587(9) 0.00892(9) 0.00991(10)
As3 0.02127(12) 0.01965(12) 0.01954(11) 0.00385(9) 0.00833(9) 0.00980(10)
P1 0.0186(3) 0.0194(3) 0.0193(3) 0.0062(2) 0.0093(2) 0.0096(2)
O1 0.0337(10) 0.0415(10) 0.0224(8) 0.0079(7) 0.0141(8) 0.0186(9)
O2 0.0317(9) 0.0301(9) 0.0293(8) 0.0121(7) 0.0178(8) 0.0193(8)
O3 0.0288(9) 0.0194(9) 0.0459(10) 0.0017(7) 0.0204(8) 0.0075(8)
O4 0.0240(9) 0.0298(9) 0.0247(8) 0.0118(7) 0.0120(7) 0.0119(7)
O5 0.0222(9) 0.0266(9) 0.0263(8) 0.0031(7) 0.0102(7) 0.0113(7)
O6 0.0342(10) 0.0403(10) 0.0464(11) 0.0249(9) 0.0224(9) 0.0241(9)
O7 0.0357(10) 0.0356(10) 0.0364(10) 0.0160(8) 0.0181(8) 0.0168(9)
C1 0.0281(13) 0.0213(11) 0.0214(11) 0.0083(9) 0.0101(10) 0.0142(10)
C2 0.0191(11) 0.0251(11) 0.0185(10) 0.0053(9) 0.0067(9) 0.0107(10)
C3 0.0224(12) 0.0195(11) 0.0248(11) 0.0092(9) 0.0090(10) 0.0120(10)
C4 0.0242(13) 0.0299(13) 0.0287(12) 0.0027(10) 0.0078(10) 0.0146(11)
C5 0.0337(15) 0.0434(16) 0.0410(15) 0.0060(12) 0.0187(13) 0.0235(13)
C6 0.0276(14) 0.0418(16) 0.0507(16) 0.0137(13) 0.0187(13) 0.0186(13)
C7 0.0223(13) 0.0317(14) 0.0389(14) 0.0062(12) 0.0061(11) 0.0085(11)
C8 0.0294(13) 0.0284(13) 0.0241(12) 0.0070(10) 0.0090(10) 0.0142(11)
C9 0.0157(11) 0.0279(12) 0.0220(11) 0.0089(9) 0.0066(9) 0.0098(10)
C10 0.0288(13) 0.0294(13) 0.0275(12) 0.0112(10) 0.0127(11) 0.0123(11)
C11 0.0305(14) 0.0269(13) 0.0429(15) 0.0139(12) 0.0136(12) 0.0110(12)
C12 0.0233(13) 0.0360(15) 0.0417(15) 0.0239(12) 0.0128(12) 0.0086(12)
C13 0.0281(14) 0.0479(16) 0.0351(14) 0.0224(12) 0.0189(12) 0.0170(13)
C14 0.0233(12) 0.0338(13) 0.0293(12) 0.0135(10) 0.0140(10) 0.0145(11)
C15 0.0227(12) 0.0202(11) 0.0203(10) 0.0061(9) 0.0108(9) 0.0107(10)
C16 0.0206(11) 0.0193(10) 0.0242(11) 0.0057(9) 0.0127(9) 0.0110(9)
C17 0.0232(12) 0.0211(11) 0.0177(10) 0.0043(9) 0.0115(9) 0.0091(10)
C18 0.0300(13) 0.0291(13) 0.0339(13) 0.0100(10) 0.0185(11) 0.0158(11)
C19 0.0331(15) 0.0458(16) 0.0468(16) 0.0158(13) 0.0231(13) 0.0254(13)
C20 0.0279(14) 0.0433(16) 0.0461(16) 0.0113(13) 0.0235(13) 0.0121(13)
C21 0.0414(16) 0.0270(13) 0.0562(17) 0.0145(13) 0.0337(15) 0.0104(12)
C22 0.0368(14) 0.0260(12) 0.0388(13) 0.0138(11) 0.0264(12) 0.0168(11)
C23 0.0198(11) 0.0223(11) 0.0233(11) 0.0046(9) 0.0101(9) 0.0116(10)
C24 0.0253(13) 0.0291(13) 0.0280(12) 0.0098(10) 0.0102(11) 0.0098(11)
C25 0.0342(15) 0.0426(15) 0.0246(12) 0.0109(11) 0.0057(11) 0.0178(13)
C26 0.0226(13) 0.0421(15) 0.0311(13) 0.0036(12) 0.0028(11) 0.0161(12)
C27 0.0212(13) 0.0342(14) 0.0409(14) 0.0056(11) 0.0161(11) 0.0113(11)
C28 0.0240(12) 0.0292(12) 0.0298(12) 0.0073(10) 0.0160(10) 0.0144(11)
C29 0.0216(12) 0.0207(11) 0.0245(11) 0.0101(9) 0.0135(10) 0.0104(10)
C30 0.0244(12) 0.0193(11) 0.0274(11) 0.0065(9) 0.0116(10) 0.0106(10)
C31 0.0295(13) 0.0221(11) 0.0283(12) 0.0101(9) 0.0182(11) 0.0134(10)
C32 0.0335(14) 0.0254(12) 0.0293(12) 0.0079(10) 0.0176(11) 0.0138(11)
C33 0.0480(17) 0.0260(13) 0.0355(14) 0.0067(11) 0.0278(13) 0.0143(13)
C34 0.069(2) 0.0421(16) 0.0533(17) 0.0214(14) 0.0445(17) 0.0410(16)
C35 0.074(2) 0.078(2) 0.0514(18) 0.0241(17) 0.0344(17) 0.064(2)
C36 0.0543(18) 0.0571(18) 0.0361(14) 0.0128(13) 0.0226(14) 0.0426(16)
C37 0.0255(12) 0.0176(11) 0.0306(12) 0.0046(9) 0.0139(10) 0.0090(10)
C38 0.0253(13) 0.0325(14) 0.0301(13) 0.0073(11) 0.0093(11) 0.0093(11)
C39 0.0184(13) 0.0525(18) 0.0409(15) 0.0080(14) 0.0083(12) 0.0095(13)
C40 0.0286(15) 0.0433(16) 0.0499(17) 0.0084(14) 0.0229(14) 0.0080(13)
C41 0.0451(17) 0.0330(14) 0.0474(16) 0.0161(12) 0.0311(14) 0.0169(13)
C42 0.0339(14) 0.0267(12) 0.0411(14) 0.0145(11) 0.0210(12) 0.0178(12)
C43 0.0443(19) 0.083(3) 0.0528(19) 0.0229(18) 0.0252(16) 0.0353(19)
C44 0.0466(18) 0.0487(17) 0.0427(16) 0.0138(14) 0.0298(14) 0.0194(15)
C45 0.0569(19) 0.0317(14) 0.0378(15) 0.0157(12) 0.0213(14) 0.0221(14)
C46 0.0472(19) 0.0395(16) 0.0580(19) 0.0191(15) 0.0123(15) 0.0234(15)

loop_
_geom_bond_atom_site_label_1
_geom_bond_atom_site_label_2
_geom_bond_distance
_geom_bond_site_symmetry_2
_geom_bond_publ_flag
As1 C2 2.023(2) . ?
As1 C1 2.027(3) . ?
As1 P1 2.3010(9) . ?
As2 C15 2.027(2) . ?
As2 C16 2.037(2) . ?
As2 P1 2.3057(15) . ?
As3 C29 2.031(2) . ?
As3 C30 2.037(2) . ?
As3 P1 2.3063(9) . ?
O1 C1 1.211(3) . ?
O2 C2 1.210(3) . ?
O3 C15 1.209(3) . ?
O4 C16 1.207(3) . ?
O5 C29 1.210(3) . ?
O6 C30 1.209(3) . ?
O7 C45 1.419(3) . ?
O7 C44 1.420(3) . ?
C1 C3 1.489(3) . ?
C2 C9 1.490(3) . ?
C3 C4 1.391(3) . ?
C3 C8 1.396(3) . ?
C4 C5 1.387(3) . ?
C5 C6 1.379(4) . ?
C6 C7 1.385(4) . ?
C7 C8 1.377(3) . ?
C9 C14 1.392(3) . ?
C9 C10 1.392(3) . ?
C10 C11 1.385(3) . ?
C11 C12 1.379(4) . ?
C12 C13 1.378(4) . ?
C13 C14 1.386(3) . ?
C15 C17 1.489(3) . ?
C16 C23 1.482(3) . ?
C17 C22 1.389(3) . ?
C17 C18 1.399(3) . ?
C18 C19 1.382(4) . ?
C19 C20 1.379(4) . ?
C20 C21 1.379(4) . ?
C21 C22 1.379(4) . ?
C23 C24 1.392(3) . ?
C23 C28 1.402(3) . ?
C24 C25 1.384(4) . ?
C25 C26 1.383(4) . ?
C26 C27 1.382(4) . ?
C27 C28 1.378(3) . ?
C29 C31 1.487(3) . ?
C30 C37 1.495(3) . ?
C31 C36 1.382(3) . ?
C31 C32 1.394(3) . ?
C32 C33 1.389(3) . ?
C33 C34 1.372(4) . ?
C34 C35 1.376(4) . ?
C35 C36 1.389(4) . ?
C37 C38 1.387(3) . ?
C37 C42 1.394(3) . ?
C38 C39 1.388(4) . ?
C39 C40 1.380(4) . ?
C40 C41 1.380(4) . ?
C41 C42 1.380(4) . ?
C43 C44 1.491(4) . ?
C45 C46 1.498(4) . ?

loop_
_cod_related_entry_id
_cod_related_entry_database
_cod_related_entry_code
1 ChemSpider 21142083
